data_7128107
loop_
_publ_author_name
'Manning, Morgan A.'
'Sun, Wei'
'Light, Mark E.'
'Harrowven, David C.'

_publ_section_title
;
 A photochemical ring expansion of 6- to 8-membered nitrogen heterocycles
 by [1,3]-sigmatropic rearrangement.
;
_journal_issue 37
_journal_name_full 'Chemical communications (Cambridge, England)'
_journal_page_first 4556
_journal_page_last 4559
_journal_paper_doi 10.1039/d1cc00393c
_journal_volume 57
_journal_year 2021
_chemical_formula_moiety 'C27 H23 N O2'
_chemical_formula_sum 'C27 H23 N O2'
_chemical_formula_weight 393.46
_space_group_crystal_system monoclinic
_space_group_IT_number 14
_space_group_name_Hall '-P 2ybc'
_space_group_name_H-M_alt 'P 1 21/c 1'
_atom_sites_solution_hydrogens geom
_atom_sites_solution_primary dual
_audit_creation_date 2019-11-29
_audit_creation_method
;
Olex2 1.2
(compiled 2018.05.29 svn.r3508 for OlexSys, GUI svn.r5506)
;
_audit_update_record
;
2019-11-29 deposited with the CCDC.	2021-03-30 downloaded from the CCDC.
;
_cell_angle_alpha 90
_cell_angle_beta 90.7420(10)
_cell_angle_gamma 90
_cell_formula_units_Z 4
_cell_length_a 7.24960(10)
_cell_length_b 16.9896(3)
_cell_length_c 16.7783(3)
_cell_measurement_reflns_used 11783
_cell_measurement_temperature 100.01(16)
_cell_measurement_theta_max 31.8480
_cell_measurement_theta_min 3.0420
_cell_volume 2066.37(6)
_computing_cell_refinement 'CrysAlisPro 1.171.40.37a (Rigaku OD, 2019)'
_computing_data_collection 'CrysAlisPro 1.171.40.37a (Rigaku OD, 2019)'
_computing_data_reduction 'CrysAlisPro 1.171.40.37a (Rigaku OD, 2019)'
_computing_molecular_graphics 'Olex2 (Dolomanov et al., 2009)'
_computing_publication_material 'Olex2 (Dolomanov et al., 2009)'
_computing_structure_refinement 'ShelXL (Sheldrick, 2015)'
_computing_structure_solution 'ShelXT (Sheldrick, 2015)'
_diffrn_ambient_environment N~2~
_diffrn_ambient_temperature 100.01(16)
_diffrn_detector 'CCD plate'
_diffrn_detector_area_resol_mean 28.5714
_diffrn_detector_type 'Rigaku HG Saturn724+ (2x2 bin mode)'
_diffrn_measured_fraction_theta_full 0.998
_diffrn_measured_fraction_theta_max 0.999
_diffrn_measurement_details
;
List of Runs (angles in degrees, time in seconds):

  # Type    Start    End  Width  t~exp~   \w     \q     \k     \f   Frames
#--------------------------------------------------------------------------
  1  \w    -55.00 -16.00   1.00    8.00    --  -22.70  38.00 120.00   39
  2  \w     -6.00  58.00   1.00    8.00    --  -22.70  38.00 120.00   64
  3  \w   -105.00 -74.00   1.00    8.00    --  -22.70 -38.00-180.00   31
  4  \w    -53.00  60.00   1.00    8.00    --  -22.70  38.00 150.00  113
  5  \w    -78.00  13.00   1.00    8.00    --  -22.70 -57.00 -30.00   91
  6  \w    -54.00  62.00   1.00    8.00    --  -22.70  38.00 -90.00  116
;
_diffrn_measurement_device 'four-circle diffractometer'
_diffrn_measurement_device_type 'XtaLAB AFC12 (RCD3): Kappa single'
_diffrn_measurement_method '\w scans'
_diffrn_measurement_specimen_support 'MiTeGen MicroMesh'
_diffrn_orient_matrix_type 'CrysAlisPro convention (1999,Acta A55,543-557)'
_diffrn_orient_matrix_UB_11 0.0510993000
_diffrn_orient_matrix_UB_12 0.0015105000
_diffrn_orient_matrix_UB_13 -0.0357445000
_diffrn_orient_matrix_UB_21 0.0736378000
_diffrn_orient_matrix_UB_22 -0.0204094000
_diffrn_orient_matrix_UB_23 0.0190252000
_diffrn_orient_matrix_UB_31 -0.0391644000
_diffrn_orient_matrix_UB_32 -0.0363972000
_diffrn_orient_matrix_UB_33 -0.0121854000
_diffrn_radiation_collimation 0.3
_diffrn_radiation_monochromator mirror
_diffrn_radiation_probe x-ray
_diffrn_radiation_type MoK\a
_diffrn_radiation_wavelength 0.71073
_diffrn_reflns_av_R_equivalents 0.0531
_diffrn_reflns_av_unetI/netI 0.0364
_diffrn_reflns_Laue_measured_fraction_full 0.998
_diffrn_reflns_Laue_measured_fraction_max 0.999
_diffrn_reflns_limit_h_max 9
_diffrn_reflns_limit_h_min -9
_diffrn_reflns_limit_k_max 22
_diffrn_reflns_limit_k_min -22
_diffrn_reflns_limit_l_max 22
_diffrn_reflns_limit_l_min -21
_diffrn_reflns_number 21609
_diffrn_reflns_point_group_measured_fraction_full 0.998
_diffrn_reflns_point_group_measured_fraction_max 0.999
_diffrn_reflns_theta_full 25.242
_diffrn_reflns_theta_max 28.500
_diffrn_reflns_theta_min 3.055
_diffrn_source 'Rotating-anode X-ray tube'
_diffrn_source_current 55.0
_diffrn_source_power 2.475
_diffrn_source_target Mo
_diffrn_source_type 'Rigaku (Mo) X-ray Source'
_diffrn_source_voltage 45.0
_exptl_absorpt_coefficient_mu 0.079
_exptl_absorpt_correction_T_max 1.00000
_exptl_absorpt_correction_T_min 0.60171
_exptl_absorpt_correction_type multi-scan
_exptl_absorpt_process_details
;
CrysAlisPro 1.171.40.37a (Rigaku Oxford Diffraction, 2019)
Empirical absorption correction using spherical harmonics,
 implemented in SCALE3 ABSPACK scaling algorithm.
;
_exptl_crystal_colour 'clear colourless'
_exptl_crystal_colour_lustre clear
_exptl_crystal_colour_primary colourless
_exptl_crystal_density_diffrn 1.265
_exptl_crystal_description prism
_exptl_crystal_F_000 832
_exptl_crystal_recrystallization_method
'The material was recrystallised from a mixture of Et2O and DCM  by slow evaporation'
_exptl_crystal_size_max 0.236
_exptl_crystal_size_mid 0.147
_exptl_crystal_size_min 0.069
_refine_diff_density_max 0.444
_refine_diff_density_min -0.209
_refine_diff_density_rms 0.048
_refine_ls_extinction_method none
_refine_ls_goodness_of_fit_ref 1.050
_refine_ls_hydrogen_treatment constr
_refine_ls_matrix_type full
_refine_ls_number_parameters 272
_refine_ls_number_reflns 5231
_refine_ls_number_restraints 0
_refine_ls_restrained_S_all 1.050
_refine_ls_R_factor_all 0.0511
_refine_ls_R_factor_gt 0.0461
_refine_ls_shift/su_max 0.001
_refine_ls_shift/su_mean 0.000
_refine_ls_structure_factor_coef Fsqd
_refine_ls_weighting_details 'w=1/[\s^2^(Fo^2^)+(0.0473P)^2^+0.8629P] where P=(Fo^2^+2Fc^2^)/3'
_refine_ls_weighting_scheme calc
_refine_ls_wR_factor_gt 0.1074
_refine_ls_wR_factor_ref 0.1110
_reflns_Friedel_coverage 0.000
_reflns_number_gt 4743
_reflns_number_total 5231
_reflns_threshold_expression 'I > 2\s(I)'
_cod_data_source_file d1cc00393c2.cif
_cod_data_source_block 2019sot0030_k1_100k
_cod_depositor_comments 'Adding full bibliography for 7128107--7128108.cif.'
_cod_database_code 7128107
_shelx_shelxl_version_number 2016/6
_chemical_oxdiff_formula C27H23N1O2
_chemical_oxdiff_usercomment SW/distero
_shelx_space_group_comment
;
The symmetry employed for this shelxl refinement is uniquely defined
by the following loop, which should always be used as a source of
symmetry information in preference to the above space-group names.
They are only intended as comments.
;
_diffrn_measurement_device_type2 'Rigaku AFC12 (Right)'
_reflns_odcompleteness_completeness 99.85
_reflns_odcompleteness_iscentric 1
_reflns_odcompleteness_theta 30.44
_olex2_refinement_description
;
1. Fixed Uiso
 At 1.2 times of:
  All C(H) groups, All C(H,H) groups
 At 1.5 times of:
  All C(H,H,H) groups
2.a Ternary CH refined with riding coordinates:
 C1(H1), C10(H10)
2.b Secondary CH2 refined with riding coordinates:
 C15(H15A,H15B)
2.c Aromatic/amide H refined with riding coordinates:
 C3(H3), C4(H4), C5(H5), C6(H6), C8(H8), C9(H9), C17(H17), C18(H18), C19(H19),
 C20(H20), C21(H21), C23(H23), C24(H24), C25(H25), C26(H26), C27(H27)
2.d Idealised Me refined as rotating group:
 C14(H14A,H14B,H14C)
;
_olex2_diffrn_ambient_temperature_device 'Oxford Cryosystems'
_olex2_exptl_crystal_mounting_method 'The crystal was mounted on a MITIGEN holder with silicon oil'
_olex2_submission_original_sample_id SW/distero
_olex2_submission_special_instructions 'No special instructions were received'
_oxdiff_exptl_absorpt_empirical_details
;
Empirical correction (ABSPACK) includes:
- Absorption correction using spherical harmonics
- Frame scaling
;
_oxdiff_exptl_absorpt_empirical_full_max 3.767
_oxdiff_exptl_absorpt_empirical_full_min 0.462

loop_
_space_group_symop_operation_xyz
'x, y, z'
'-x, y+1/2, -z+1/2'
'-x, -y, -z'
'x, -y-1/2, z-1/2'

loop_
_atom_site_label
_atom_site_type_symbol
_atom_site_fract_x
_atom_site_fract_y
_atom_site_fract_z
_atom_site_U_iso_or_equiv
_atom_site_adp_type
_atom_site_occupancy
_atom_site_site_symmetry_order
_atom_site_calc_flag
_atom_site_refinement_flags_posn
_atom_site_refinement_flags_adp
_atom_site_refinement_flags_occupancy
_atom_site_disorder_assembly
_atom_site_disorder_group
O1 O 0.14236(11) 0.73991(5) 0.15172(5) 0.01719(18) Uani 1 1 d . . . . .
O2 O 0.19530(12) 0.85931(5) 0.10005(5) 0.02037(19) Uani 1 1 d . . . . .
N1 N 0.58158(12) 0.66880(5) 0.22661(6) 0.01338(19) Uani 1 1 d . . . . .
C1 C 0.56986(15) 0.58777(6) 0.25845(7) 0.0129(2) Uani 1 1 d . . . . .
H1 H 0.671676 0.586086 0.299200 0.015 Uiso 1 1 calc R . . . .
C2 C 0.39980(15) 0.56396(6) 0.30601(7) 0.0131(2) Uani 1 1 d . . . . .
C3 C 0.41366(16) 0.56842(7) 0.38928(7) 0.0161(2) Uani 1 1 d . . . . .
H3 H 0.517073 0.594035 0.413027 0.019 Uiso 1 1 calc R . . . .
C4 C 0.27924(17) 0.53614(7) 0.43799(7) 0.0186(2) Uani 1 1 d . . . . .
H4 H 0.288457 0.541583 0.494251 0.022 Uiso 1 1 calc R . . . .
C5 C 0.13159(16) 0.49592(7) 0.40365(7) 0.0186(2) Uani 1 1 d . . . . .
H5 H 0.043175 0.470970 0.436444 0.022 Uiso 1 1 calc R . . . .
C6 C 0.11357(15) 0.49229(7) 0.32128(7) 0.0162(2) Uani 1 1 d . . . . .
H6 H 0.011974 0.464898 0.298132 0.019 Uiso 1 1 calc R . . . .
C7 C 0.24251(15) 0.52829(6) 0.27173(7) 0.0135(2) Uani 1 1 d . . . . .
C8 C 0.20524(15) 0.53368(7) 0.18523(7) 0.0158(2) Uani 1 1 d . . . . .
H8 H 0.175255 0.487426 0.156004 0.019 Uiso 1 1 calc R . . . .
C9 C 0.21313(15) 0.60265(7) 0.14763(7) 0.0154(2) Uani 1 1 d . . . . .
H9 H 0.195004 0.603574 0.091462 0.018 Uiso 1 1 calc R . . . .
C10 C 0.24950(14) 0.67916(7) 0.19021(7) 0.0133(2) Uani 1 1 d . . . . .
H10 H 0.209460 0.674123 0.246794 0.016 Uiso 1 1 calc R . . . .
C11 C 0.44647(15) 0.70948(7) 0.18906(6) 0.0127(2) Uani 1 1 d . . . . .
C12 C 0.44753(15) 0.78068(7) 0.15055(7) 0.0148(2) Uani 1 1 d . . . . .
C13 C 0.25877(16) 0.80022(7) 0.13032(7) 0.0154(2) Uani 1 1 d . . . . .
C14 C 0.59560(17) 0.83798(7) 0.12864(8) 0.0208(3) Uani 1 1 d . . . . .
H14A H 0.540141 0.883012 0.100799 0.031 Uiso 1 1 calc GR . . . .
H14B H 0.684331 0.812114 0.093693 0.031 Uiso 1 1 calc GR . . . .
H14C H 0.659181 0.856282 0.177094 0.031 Uiso 1 1 calc GR . . . .
C15 C 0.76866(15) 0.70162(7) 0.23664(7) 0.0155(2) Uani 1 1 d . . . . .
H15A H 0.786213 0.744924 0.197991 0.019 Uiso 1 1 calc R . . . .
H15B H 0.860885 0.660256 0.225348 0.019 Uiso 1 1 calc R . . . .
C16 C 0.79929(15) 0.73250(7) 0.32048(7) 0.0157(2) Uani 1 1 d . . . . .
C17 C 0.92456(16) 0.69660(7) 0.37249(8) 0.0200(2) Uani 1 1 d . . . . .
H17 H 0.994933 0.652960 0.354769 0.024 Uiso 1 1 calc R . . . .
C18 C 0.94788(18) 0.72398(8) 0.45028(8) 0.0248(3) Uani 1 1 d . . . . .
H18 H 1.033590 0.698968 0.485308 0.030 Uiso 1 1 calc R . . . .
C19 C 0.84582(18) 0.78780(8) 0.47653(8) 0.0244(3) Uani 1 1 d . . . . .
H19 H 0.862098 0.806857 0.529383 0.029 Uiso 1 1 calc R . . . .
C20 C 0.71975(19) 0.82368(8) 0.42518(8) 0.0251(3) Uani 1 1 d . . . . .
H20 H 0.648816 0.867060 0.443132 0.030 Uiso 1 1 calc R . . . .
C21 C 0.69707(17) 0.79634(7) 0.34771(8) 0.0217(3) Uani 1 1 d . . . . .
H21 H 0.611004 0.821398 0.312885 0.026 Uiso 1 1 calc R . . . .
C22 C 0.62992(14) 0.52663(7) 0.19683(7) 0.0136(2) Uani 1 1 d . . . . .
C23 C 0.65487(17) 0.54452(7) 0.11685(7) 0.0200(2) Uani 1 1 d . . . . .
H23 H 0.625774 0.595699 0.097666 0.024 Uiso 1 1 calc R . . . .
C24 C 0.72234(19) 0.48787(8) 0.06454(8) 0.0257(3) Uani 1 1 d . . . . .
H24 H 0.738181 0.500578 0.009912 0.031 Uiso 1 1 calc R . . . .
C25 C 0.76638(18) 0.41310(8) 0.09195(8) 0.0232(3) Uani 1 1 d . . . . .
H25 H 0.812458 0.374572 0.056323 0.028 Uiso 1 1 calc R . . . .
C26 C 0.74263(17) 0.39496(7) 0.17184(8) 0.0205(3) Uani 1 1 d . . . . .
H26 H 0.773201 0.343928 0.191006 0.025 Uiso 1 1 calc R . . . .
C27 C 0.67438(15) 0.45111(7) 0.22383(7) 0.0164(2) Uani 1 1 d . . . . .
H27 H 0.657739 0.438055 0.278320 0.020 Uiso 1 1 calc R . . . .

loop_
_atom_site_aniso_label
_atom_site_aniso_U_11
_atom_site_aniso_U_22
_atom_site_aniso_U_33
_atom_site_aniso_U_23
_atom_site_aniso_U_13
_atom_site_aniso_U_12
O1 0.0126(4) 0.0163(4) 0.0225(4) 0.0043(3) -0.0030(3) -0.0002(3)
O2 0.0238(4) 0.0163(4) 0.0210(4) 0.0028(3) -0.0034(3) 0.0022(3)
N1 0.0092(4) 0.0129(4) 0.0180(5) 0.0009(4) 0.0005(3) -0.0020(3)
C1 0.0115(5) 0.0130(5) 0.0143(5) 0.0007(4) -0.0005(4) -0.0002(4)
C2 0.0132(5) 0.0109(5) 0.0154(5) -0.0002(4) 0.0015(4) 0.0004(4)
C3 0.0172(5) 0.0153(5) 0.0159(5) -0.0013(4) 0.0001(4) 0.0002(4)
C4 0.0227(6) 0.0175(6) 0.0159(5) -0.0005(4) 0.0045(4) 0.0034(4)
C5 0.0180(5) 0.0158(6) 0.0222(6) 0.0019(4) 0.0086(4) 0.0018(4)
C6 0.0123(5) 0.0126(5) 0.0237(6) 0.0001(4) 0.0021(4) 0.0003(4)
C7 0.0135(5) 0.0108(5) 0.0162(5) -0.0007(4) 0.0013(4) 0.0010(4)
C8 0.0133(5) 0.0160(5) 0.0179(5) -0.0031(4) -0.0010(4) -0.0026(4)
C9 0.0129(5) 0.0187(6) 0.0146(5) -0.0018(4) -0.0017(4) -0.0024(4)
C10 0.0107(5) 0.0136(5) 0.0156(5) 0.0018(4) -0.0014(4) 0.0002(4)
C11 0.0114(5) 0.0141(5) 0.0126(5) -0.0030(4) 0.0013(4) -0.0012(4)
C12 0.0157(5) 0.0132(5) 0.0154(5) -0.0007(4) 0.0018(4) -0.0007(4)
C13 0.0184(5) 0.0144(5) 0.0133(5) -0.0010(4) 0.0004(4) -0.0010(4)
C14 0.0190(6) 0.0152(6) 0.0282(6) 0.0034(5) 0.0048(5) -0.0021(4)
C15 0.0094(5) 0.0157(5) 0.0213(6) -0.0008(4) 0.0014(4) -0.0021(4)
C16 0.0112(5) 0.0143(5) 0.0215(6) -0.0004(4) 0.0003(4) -0.0037(4)
C17 0.0150(5) 0.0182(6) 0.0266(6) 0.0026(5) 0.0000(5) 0.0009(4)
C18 0.0208(6) 0.0286(7) 0.0250(6) 0.0050(5) -0.0051(5) -0.0010(5)
C19 0.0249(6) 0.0272(7) 0.0209(6) -0.0023(5) -0.0014(5) -0.0065(5)
C20 0.0251(6) 0.0217(6) 0.0285(7) -0.0072(5) -0.0005(5) 0.0015(5)
C21 0.0191(6) 0.0203(6) 0.0256(6) -0.0030(5) -0.0053(5) 0.0033(5)
C22 0.0091(5) 0.0147(5) 0.0171(5) -0.0011(4) -0.0001(4) -0.0008(4)
C23 0.0242(6) 0.0170(6) 0.0188(6) 0.0026(4) 0.0029(5) 0.0045(5)
C24 0.0340(7) 0.0263(7) 0.0170(6) -0.0004(5) 0.0055(5) 0.0076(5)
C25 0.0242(6) 0.0209(6) 0.0245(6) -0.0057(5) 0.0038(5) 0.0057(5)
C26 0.0190(6) 0.0149(6) 0.0278(6) 0.0013(5) 0.0004(5) 0.0031(4)
C27 0.0139(5) 0.0169(6) 0.0183(5) 0.0025(4) 0.0005(4) 0.0001(4)

loop_
_atom_type_symbol
_atom_type_description
_atom_type_scat_dispersion_real
_atom_type_scat_dispersion_imag
_atom_type_scat_source
C C 0.0033 0.0016 'International Tables Vol C Tables 4.2.6.8 and 6.1.1.4'
H H 0.0000 0.0000 'International Tables Vol C Tables 4.2.6.8 and 6.1.1.4'
N N 0.0061 0.0033 'International Tables Vol C Tables 4.2.6.8 and 6.1.1.4'
O O 0.0106 0.0060 'International Tables Vol C Tables 4.2.6.8 and 6.1.1.4'

loop_
_exptl_crystal_face_index_h
_exptl_crystal_face_index_k
_exptl_crystal_face_index_l
_exptl_crystal_face_perp_dist
-5 -1 0 0.1108
5 1 0 0.1108
0 5 2 0.0658
0 -5 -2 0.0658
0 -1 5 0.0343
0 1 -5 0.0343

loop_
_geom_angle_atom_site_label_1
_geom_angle_atom_site_label_2
_geom_angle_atom_site_label_3
_geom_angle
_geom_angle_site_symmetry_1
_geom_angle_site_symmetry_3
_geom_angle_publ_flag
C13 O1 C10 108.74(8) . . ?
C11 N1 C1 126.94(9) . . ?
C11 N1 C15 121.41(9) . . ?
C15 N1 C1 111.58(9) . . ?
N1 C1 H1 103.2 . . ?
N1 C1 C2 118.97(9) . . ?
N1 C1 C22 111.65(9) . . ?
C2 C1 H1 103.2 . . ?
C2 C1 C22 114.20(9) . . ?
C22 C1 H1 103.2 . . ?
C3 C2 C1 117.21(10) . . ?
C3 C2 C7 118.55(10) . . ?
C7 C2 C1 123.65(10) . . ?
C2 C3 H3 119.3 . . ?
C4 C3 C2 121.47(11) . . ?
C4 C3 H3 119.3 . . ?
C3 C4 H4 120.3 . . ?
C5 C4 C3 119.46(11) . . ?
C5 C4 H4 120.3 . . ?
C4 C5 H5 120.1 . . ?
C6 C5 C4 119.81(11) . . ?
C6 C5 H5 120.1 . . ?
C5 C6 H6 119.4 . . ?
C5 C6 C7 121.14(11) . . ?
C7 C6 H6 119.4 . . ?
C2 C7 C8 120.82(10) . . ?
C6 C7 C2 119.28(10) . . ?
C6 C7 C8 119.74(10) . . ?
C7 C8 H8 119.6 . . ?
C9 C8 C7 120.78(10) . . ?
C9 C8 H8 119.6 . . ?
C8 C9 H9 118.5 . . ?
C8 C9 C10 122.90(10) . . ?
C10 C9 H9 118.5 . . ?
O1 C10 C9 108.43(9) . . ?
O1 C10 H10 109.0 . . ?
O1 C10 C11 104.66(9) . . ?
C9 C10 H10 109.0 . . ?
C9 C10 C11 116.49(9) . . ?
C11 C10 H10 109.0 . . ?
N1 C11 C10 119.85(10) . . ?
N1 C11 C12 131.59(10) . . ?
C12 C11 C10 108.44(9) . . ?
C11 C12 C13 107.60(10) . . ?
C11 C12 C14 134.19(11) . . ?
C13 C12 C14 118.20(10) . . ?
O1 C13 C12 110.45(9) . . ?
O2 C13 O1 119.62(10) . . ?
O2 C13 C12 129.92(11) . . ?
C12 C14 H14A 109.5 . . ?
C12 C14 H14B 109.5 . . ?
C12 C14 H14C 109.5 . . ?
H14A C14 H14B 109.5 . . ?
H14A C14 H14C 109.5 . . ?
H14B C14 H14C 109.5 . . ?
N1 C15 H15A 109.4 . . ?
N1 C15 H15B 109.4 . . ?
N1 C15 C16 111.14(9) . . ?
H15A C15 H15B 108.0 . . ?
C16 C15 H15A 109.4 . . ?
C16 C15 H15B 109.4 . . ?
C17 C16 C15 121.13(11) . . ?
C17 C16 C21 118.74(11) . . ?
C21 C16 C15 120.10(10) . . ?
C16 C17 H17 119.6 . . ?
C16 C17 C18 120.74(12) . . ?
C18 C17 H17 119.6 . . ?
C17 C18 H18 120.0 . . ?
C19 C18 C17 119.95(12) . . ?
C19 C18 H18 120.0 . . ?
C18 C19 H19 120.2 . . ?
C18 C19 C20 119.70(12) . . ?
C20 C19 H19 120.2 . . ?
C19 C20 H20 119.9 . . ?
C21 C20 C19 120.20(12) . . ?
C21 C20 H20 119.9 . . ?
C16 C21 H21 119.7 . . ?
C20 C21 C16 120.68(12) . . ?
C20 C21 H21 119.7 . . ?
C23 C22 C1 123.00(10) . . ?
C23 C22 C27 118.79(11) . . ?
C27 C22 C1 118.04(10) . . ?
C22 C23 H23 119.8 . . ?
C22 C23 C24 120.50(11) . . ?
C24 C23 H23 119.8 . . ?
C23 C24 H24 119.9 . . ?
C25 C24 C23 120.28(12) . . ?
C25 C24 H24 119.9 . . ?
C24 C25 H25 120.2 . . ?
C24 C25 C26 119.51(12) . . ?
C26 C25 H25 120.2 . . ?
C25 C26 H26 119.9 . . ?
C27 C26 C25 120.26(11) . . ?
C27 C26 H26 119.9 . . ?
C22 C27 H27 119.7 . . ?
C26 C27 C22 120.67(11) . . ?
C26 C27 H27 119.7 . . ?

loop_
_geom_bond_atom_site_label_1
_geom_bond_atom_site_label_2
_geom_bond_distance
_geom_bond_site_symmetry_2
_geom_bond_publ_flag
O1 C10 1.4397(13) . ?
O1 C13 1.3781(14) . ?
O2 C13 1.2130(14) . ?
N1 C1 1.4795(14) . ?
N1 C11 1.3483(14) . ?
N1 C15 1.4740(14) . ?
C1 H1 1.0000 . ?
C1 C2 1.5316(15) . ?
C1 C22 1.5327(15) . ?
C2 C3 1.4015(15) . ?
C2 C7 1.4076(15) . ?
C3 H3 0.9500 . ?
C3 C4 1.3924(16) . ?
C4 H4 0.9500 . ?
C4 C5 1.3888(17) . ?
C5 H5 0.9500 . ?
C5 C6 1.3878(17) . ?
C6 H6 0.9500 . ?
C6 C7 1.3998(16) . ?
C7 C8 1.4756(15) . ?
C8 H8 0.9500 . ?
C8 C9 1.3324(16) . ?
C9 H9 0.9500 . ?
C9 C10 1.5048(16) . ?
C10 H10 1.0000 . ?
C10 C11 1.5185(15) . ?
C11 C12 1.3715(16) . ?
C12 C13 1.4443(16) . ?
C12 C14 1.4984(16) . ?
C14 H14A 0.9800 . ?
C14 H14B 0.9800 . ?
C14 H14C 0.9800 . ?
C15 H15A 0.9900 . ?
C15 H15B 0.9900 . ?
C15 C16 1.5151(16) . ?
C16 C17 1.3920(16) . ?
C16 C21 1.3939(17) . ?
C17 H17 0.9500 . ?
C17 C18 1.3939(18) . ?
C18 H18 0.9500 . ?
C18 C19 1.388(2) . ?
C19 H19 0.9500 . ?
C19 C20 1.3888(19) . ?
C20 H20 0.9500 . ?
C20 C21 1.3881(18) . ?
C21 H21 0.9500 . ?
C22 C23 1.3900(16) . ?
C22 C27 1.3968(16) . ?
C23 H23 0.9500 . ?
C23 C24 1.3954(17) . ?
C24 H24 0.9500 . ?
C24 C25 1.3869(19) . ?
C25 H25 0.9500 . ?
C25 C26 1.3882(18) . ?
C26 H26 0.9500 . ?
C26 C27 1.3881(17) . ?
C27 H27 0.9500 . ?

loop_
_exptl_oxdiff_crystal_face_indexfrac_h
_exptl_oxdiff_crystal_face_indexfrac_k
_exptl_oxdiff_crystal_face_indexfrac_l
_exptl_oxdiff_crystal_face_x
_exptl_oxdiff_crystal_face_y
_exptl_oxdiff_crystal_face_z
-4.9895 -1.0100 -0.0015 -0.2564 -0.3468 0.2322
4.9895 1.0100 0.0015 0.2564 0.3468 -0.2322
0.0047 4.9896 1.9947 -0.0635 -0.0635 -0.2061
-0.0047 -4.9896 -1.9947 0.0635 0.0635 0.2061
0.0064 -0.9991 4.9898 -0.1795 0.1158 -0.0247
-0.0064 0.9991 -4.9898 0.1795 -0.1158 0.0247
